data_4100979
loop_
_publ_author_name
'Peddy Vishweshwar'
'Jennifer A. McMahon'
'Mark Oliveira'
'Matthew L. Peterson'
'Michael J. Zaworotko'

_journal_name_full 'Journal of the American Chemical Society'
_journal_year 2005
_chemical_formula_sum 'C44 H40 Br2 N2 O4'
_chemical_formula_weight 820.60
_space_group_IT_number 14
_symmetry_cell_setting monoclinic
_symmetry_space_group_name_Hall '-P 2ybc'
_symmetry_space_group_name_H-M 'P 1 21/c 1'
_cell_angle_alpha 90.00
_cell_angle_beta 92.6300(10)
_cell_angle_gamma 90.00
_cell_formula_units_Z 4
_cell_length_a 19.3272(7)
_cell_length_b 11.6860(5)
_cell_length_c 16.0890(6)
_cell_measurement_temperature 100(2)
_cell_volume 3630.0(2)
_diffrn_ambient_temperature 100(2)
_exptl_crystal_density_diffrn 1.502
_cod_original_sg_symbol_H-M 'P 21/c'
_cod_database_code 4100979

loop_
_symmetry_equiv_pos_as_xyz
'x, y, z'
'-x, y+1/2, -z+1/2'
'-x, -y, -z'
'x, -y-1/2, z-1/2'

loop_
_atom_site_label
_atom_site_type_symbol
_atom_site_fract_x
_atom_site_fract_y
_atom_site_fract_z
_atom_site_U_iso_or_equiv
_atom_site_adp_type
_atom_site_occupancy
_atom_site_symmetry_multiplicity
_atom_site_calc_flag
_atom_site_refinement_flags
_atom_site_disorder_assembly
_atom_site_disorder_group
Br1 Br 0.44344(3) 0.36621(5) 1.02269(4) 0.02562(15) Uani 1 1 d . . .
Br2 Br 0.07916(3) 0.62672(5) 0.49046(4) 0.03033(16) Uani 1 1 d . . .
C1 C 0.0674(3) 0.4326(4) 0.7833(3) 0.0160(11) Uani 1 1 d . . .
C2 C 0.0587(3) 0.5068(5) 0.7158(3) 0.0153(11) Uani 1 1 d . . .
H2A H 0.0462 0.4791 0.6617 0.018 Uiso 1 1 calc R . .
C3 C 0.0692(3) 0.6224(5) 0.7307(3) 0.0176(11) Uani 1 1 d . . .
H3A H 0.0634 0.6744 0.6855 0.021 Uiso 1 1 calc R . .
C4 C 0.0878(3) 0.6654(4) 0.8095(3) 0.0189(12) Uani 1 1 d . . .
H4A H 0.0945 0.7452 0.8177 0.023 Uiso 1 1 calc R . .
C5 C 0.0964(3) 0.5890(5) 0.8767(3) 0.0181(12) Uani 1 1 d . . .
H5A H 0.1083 0.6163 0.9311 0.022 Uiso 1 1 calc R . .
C6 C 0.0872(3) 0.4731(4) 0.8618(3) 0.0125(10) Uani 1 1 d . . .
C7 C 0.0965(3) 0.3728(4) 0.9208(3) 0.0144(10) Uani 1 1 d . . .
C8 C 0.0839(3) 0.2676(4) 0.8609(3) 0.0134(10) Uani 1 1 d . . .
H8A H 0.0553 0.2056 0.8850 0.016 Uiso 1 1 calc R . .
C9 C 0.1616(3) 0.2443(4) 0.8678(3) 0.0151(11) Uani 1 1 d . . .
C10 C 0.1721(3) 0.3311(4) 0.9378(3) 0.0138(11) Uani 1 1 d . . .
C11 C 0.0642(3) 0.3730(4) 1.0043(3) 0.0178(10) Uani 1 1 d . . .
H11A H 0.0150 0.3499 0.9990 0.021 Uiso 1 1 calc R . .
H11B H 0.0676 0.4496 1.0305 0.021 Uiso 1 1 calc R . .
C12 C 0.1068(3) 0.2861(5) 1.0538(3) 0.0206(12) Uani 1 1 d . . .
C13 C 0.2321(3) 0.4142(5) 0.9452(3) 0.0164(11) Uani 1 1 d . . .
H13A H 0.2194 0.4789 0.9812 0.020 Uiso 1 1 calc R . .
H13B H 0.2408 0.4454 0.8894 0.020 Uiso 1 1 calc R . .
C14 C 0.2986(3) 0.3593(4) 0.9813(4) 0.0223(12) Uani 1 1 d . . .
H14A H 0.2919 0.3363 1.0396 0.027 Uiso 1 1 calc R . .
H14B H 0.3086 0.2894 0.9492 0.027 Uiso 1 1 calc R . .
C15 C 0.3593(3) 0.4401(5) 0.9789(4) 0.0237(13) Uani 1 1 d . . .
H15A H 0.3500 0.5090 1.0123 0.028 Uiso 1 1 calc R . .
H15B H 0.3655 0.4645 0.9208 0.028 Uiso 1 1 calc R . .
C16 C 0.2060(3) 0.1829(5) 0.8263(3) 0.0169(11) Uani 1 1 d . . .
H16A H 0.2536 0.1979 0.8389 0.020 Uiso 1 1 calc R . .
C17 C 0.1910(3) 0.0937(5) 0.7627(3) 0.0158(11) Uani 1 1 d . . .
C18 C 0.1260(3) 0.0441(5) 0.7494(3) 0.0181(12) Uani 1 1 d . . .
H18A H 0.0877 0.0733 0.7778 0.022 Uiso 1 1 calc R . .
C19 C 0.1162(3) -0.0483(5) 0.6945(4) 0.0210(12) Uani 1 1 d . . .
H19A H 0.0716 -0.0817 0.6857 0.025 Uiso 1 1 calc R . .
C20 C 0.1721(3) -0.0905(5) 0.6533(4) 0.0249(13) Uani 1 1 d . . .
H20A H 0.1658 -0.1529 0.6158 0.030 Uiso 1 1 calc R . .
C21 C 0.2376(3) -0.0422(5) 0.6662(4) 0.0243(13) Uani 1 1 d . . .
H21A H 0.2760 -0.0716 0.6382 0.029 Uiso 1 1 calc R . .
C22 C 0.2459(3) 0.0493(5) 0.7202(3) 0.0205(12) Uani 1 1 d . . .
H22A H 0.2905 0.0827 0.7285 0.025 Uiso 1 1 calc R . .
C23 C 0.4208(3) 0.5711(4) 0.2989(3) 0.0140(11) Uani 1 1 d . . .
C24 C 0.4369(3) 0.4881(4) 0.2406(3) 0.0174(11) Uani 1 1 d . . .
H24A H 0.4519 0.5091 0.1873 0.021 Uiso 1 1 calc R . .
C25 C 0.4304(3) 0.3736(5) 0.2628(4) 0.0210(12) Uani 1 1 d . . .
H25A H 0.4412 0.3156 0.2242 0.025 Uiso 1 1 calc R . .
C26 C 0.4084(3) 0.3432(5) 0.3404(3) 0.0203(12) Uani 1 1 d . . .
H26A H 0.4048 0.2645 0.3544 0.024 Uiso 1 1 calc R . .
C27 C 0.3912(3) 0.4266(5) 0.3984(3) 0.0211(12) Uani 1 1 d . . .
H27A H 0.3769 0.4054 0.4520 0.025 Uiso 1 1 calc R . .
C28 C 0.3956(3) 0.5416(4) 0.3758(3) 0.0163(11) Uani 1 1 d . . .
C29 C 0.3821(3) 0.6466(4) 0.4257(3) 0.0148(11) Uani 1 1 d . . .
C30 C 0.4020(3) 0.7454(4) 0.3633(3) 0.0150(11) Uani 1 1 d . . .
H30A H 0.4330 0.8052 0.3894 0.018 Uiso 1 1 calc R . .
C31 C 0.3257(3) 0.7803(4) 0.3565(3) 0.0154(11) Uani 1 1 d . . .
C32 C 0.3081(3) 0.6990(4) 0.4265(3) 0.0160(11) Uani 1 1 d . . .
C33 C 0.4113(3) 0.6527(4) 0.5148(3) 0.0163(11) Uani 1 1 d . . .
H33A H 0.4061 0.5786 0.5437 0.020 Uiso 1 1 calc R . .
H33B H 0.4609 0.6744 0.5168 0.020 Uiso 1 1 calc R . .
C34 C 0.3679(3) 0.7442(5) 0.5528(3) 0.0191(12) Uani 1 1 d . . .
C35 C 0.2403(3) 0.6332(5) 0.4203(3) 0.0193(11) Uani 1 1 d . . .
H35A H 0.2415 0.5798 0.3727 0.023 Uiso 1 1 calc R . .
H35B H 0.2020 0.6880 0.4085 0.023 Uiso 1 1 calc R . .
C36 C 0.2247(3) 0.5655(5) 0.4980(4) 0.0254(13) Uani 1 1 d . . .
H36A H 0.2597 0.5041 0.5059 0.030 Uiso 1 1 calc R . .
H36B H 0.2291 0.6169 0.5468 0.030 Uiso 1 1 calc R . .
C37 C 0.1530(3) 0.5121(5) 0.4946(4) 0.0239(12) Uani 1 1 d . . .
H37A H 0.1483 0.4633 0.5444 0.029 Uiso 1 1 calc R . .
H37B H 0.1479 0.4624 0.4449 0.029 Uiso 1 1 calc R . .
C38 C 0.2860(3) 0.8511(4) 0.3124(3) 0.0169(11) Uani 1 1 d . . .
H38A H 0.2376 0.8426 0.3189 0.020 Uiso 1 1 calc R . .
C39 C 0.3055(3) 0.9417(4) 0.2544(3) 0.0140(11) Uani 1 1 d . . .
C40 C 0.3747(3) 0.9666(4) 0.2367(3) 0.0168(11) Uani 1 1 d . . .
H40A H 0.4110 0.9182 0.2575 0.020 Uiso 1 1 calc R . .
C41 C 0.3898(3) 1.0608(5) 0.1895(4) 0.0198(12) Uani 1 1 d . . .
H41A H 0.4367 1.0781 0.1795 0.024 Uiso 1 1 calc R . .
C42 C 0.3379(3) 1.1304(5) 0.1565(3) 0.0245(13) Uani 1 1 d . . .
H42A H 0.3492 1.1944 0.1233 0.029 Uiso 1 1 calc R . .
C43 C 0.2691(3) 1.1072(5) 0.1717(4) 0.0226(13) Uani 1 1 d . . .
H43A H 0.2332 1.1552 0.1494 0.027 Uiso 1 1 calc R . .
C44 C 0.2537(3) 1.0131(5) 0.2198(3) 0.0191(12) Uani 1 1 d . . .
H44A H 0.2066 0.9966 0.2296 0.023 Uiso 1 1 calc R . .
N1 N 0.0546(2) 0.3142(4) 0.7833(3) 0.0145(9) Uani 1 1 d . . .
H1A H 0.0327 0.2752 0.7433 0.017 Uiso 1 1 calc R . .
N2 N 0.4308(2) 0.6897(4) 0.2921(3) 0.0163(10) Uani 1 1 d . . .
H2B H 0.4512 0.7245 0.2513 0.020 Uiso 1 1 calc R . .
O1 O 0.0938(2) 0.2360(3) 1.1159(2) 0.0284(10) Uani 1 1 d . . .
O2 O 0.16824(18) 0.2691(3) 1.0177(2) 0.0165(8) Uani 1 1 d . . .
O3 O 0.3794(2) 0.7957(3) 0.6175(2) 0.0279(10) Uani 1 1 d . . .
O4 O 0.31025(18) 0.7665(3) 0.5053(2) 0.0174(8) Uani 1 1 d . . .

loop_
_atom_site_aniso_label
_atom_site_aniso_U_11
_atom_site_aniso_U_22
_atom_site_aniso_U_33
_atom_site_aniso_U_23
_atom_site_aniso_U_13
_atom_site_aniso_U_12
Br1 0.0193(3) 0.0257(3) 0.0314(3) -0.0039(3) -0.0043(3) 0.0019(2)
Br2 0.0285(3) 0.0272(3) 0.0360(3) 0.0121(3) 0.0101(3) 0.0055(3)
C1 0.021(3) 0.012(3) 0.015(3) 0.000(2) 0.008(2) -0.003(2)
C2 0.010(3) 0.021(3) 0.015(2) 0.001(2) 0.000(2) 0.002(2)
C3 0.016(3) 0.019(3) 0.018(3) 0.005(2) 0.002(2) 0.002(2)
C4 0.020(3) 0.011(2) 0.026(3) -0.004(2) 0.004(2) 0.004(2)
C5 0.021(3) 0.016(3) 0.018(3) -0.004(2) 0.004(2) 0.003(2)
C6 0.009(2) 0.015(3) 0.014(2) 0.001(2) 0.004(2) -0.001(2)
C7 0.021(3) 0.011(2) 0.011(2) 0.000(2) 0.000(2) -0.001(2)
C8 0.013(3) 0.014(3) 0.012(2) 0.001(2) 0.000(2) -0.003(2)
C9 0.020(3) 0.011(2) 0.015(2) 0.005(2) 0.004(2) -0.003(2)
C10 0.017(3) 0.015(3) 0.009(2) 0.002(2) 0.002(2) 0.001(2)
C11 0.026(3) 0.016(2) 0.010(2) -0.006(2) -0.001(2) -0.002(2)
C12 0.029(3) 0.019(3) 0.015(3) -0.006(2) 0.004(2) -0.007(2)
C13 0.019(3) 0.018(3) 0.013(2) 0.003(2) 0.000(2) 0.000(2)
C14 0.024(3) 0.015(3) 0.028(3) 0.003(2) -0.003(2) -0.002(2)
C15 0.015(3) 0.022(3) 0.033(3) 0.002(3) -0.007(2) -0.002(2)
C16 0.015(3) 0.021(3) 0.014(3) 0.005(2) -0.001(2) -0.001(2)
C17 0.021(3) 0.016(3) 0.010(2) 0.002(2) 0.001(2) 0.002(2)
C18 0.020(3) 0.016(3) 0.019(3) 0.004(2) 0.005(2) 0.007(2)
C19 0.022(3) 0.013(3) 0.029(3) -0.004(2) 0.004(2) -0.004(2)
C20 0.027(3) 0.022(3) 0.026(3) -0.003(2) 0.002(3) 0.001(3)
C21 0.017(3) 0.031(3) 0.025(3) -0.006(3) 0.008(2) 0.008(3)
C22 0.020(3) 0.023(3) 0.018(3) 0.001(2) 0.001(2) -0.003(2)
C23 0.008(3) 0.015(3) 0.019(3) -0.003(2) -0.002(2) -0.001(2)
C24 0.012(3) 0.019(3) 0.022(3) -0.007(2) 0.003(2) 0.005(2)
C25 0.022(3) 0.017(3) 0.024(3) -0.007(2) -0.002(2) 0.003(2)
C26 0.023(3) 0.014(3) 0.023(3) -0.002(2) 0.002(2) -0.005(2)
C27 0.025(3) 0.018(3) 0.019(3) 0.002(2) 0.001(2) -0.001(2)
C28 0.015(3) 0.014(3) 0.020(3) -0.002(2) -0.002(2) 0.001(2)
C29 0.022(3) 0.012(3) 0.011(2) 0.001(2) 0.001(2) 0.000(2)
C30 0.019(3) 0.012(3) 0.014(2) 0.002(2) -0.003(2) 0.000(2)
C31 0.018(3) 0.014(3) 0.014(3) -0.007(2) 0.002(2) -0.008(2)
C32 0.026(3) 0.013(3) 0.009(2) 0.001(2) 0.005(2) -0.001(2)
C33 0.021(3) 0.016(3) 0.012(2) -0.004(2) -0.003(2) -0.001(2)
C34 0.027(3) 0.017(3) 0.013(3) 0.004(2) 0.005(2) -0.002(2)
C35 0.019(3) 0.016(3) 0.023(3) 0.000(2) 0.002(2) -0.004(2)
C36 0.020(3) 0.025(3) 0.031(3) 0.006(3) 0.003(3) 0.006(2)
C37 0.023(3) 0.018(3) 0.032(3) -0.002(3) 0.009(3) 0.003(2)
C38 0.016(3) 0.013(3) 0.022(3) -0.005(2) 0.003(2) -0.005(2)
C39 0.015(3) 0.012(3) 0.014(3) 0.000(2) -0.002(2) 0.000(2)
C40 0.021(3) 0.012(3) 0.017(3) 0.000(2) -0.005(2) 0.004(2)
C41 0.015(3) 0.020(3) 0.025(3) 0.002(2) 0.000(2) -0.007(2)
C42 0.037(3) 0.020(3) 0.016(3) 0.005(2) -0.003(2) -0.001(3)
C43 0.023(3) 0.018(3) 0.026(3) -0.002(2) -0.011(2) 0.006(2)
C44 0.009(3) 0.025(3) 0.024(3) -0.003(2) 0.000(2) 0.003(2)
N1 0.020(2) 0.013(2) 0.010(2) -0.0022(18) -0.0016(17) -0.0032(18)
N2 0.024(3) 0.013(2) 0.013(2) 0.0019(18) 0.0045(18) -0.0013(19)
O1 0.044(3) 0.027(2) 0.0147(19) 0.0071(17) 0.0062(18) -0.001(2)
O2 0.0235(19) 0.0157(18) 0.0101(17) 0.0029(15) -0.0006(16) -0.0006(15)
O3 0.043(3) 0.025(2) 0.015(2) -0.0043(17) -0.0018(19) 0.003(2)
O4 0.0246(19) 0.0162(18) 0.0114(18) -0.0067(15) -0.0002(16) -0.0004(15)

loop_
_geom_bond_atom_site_label_1
_geom_bond_atom_site_label_2
_geom_bond_distance
_geom_bond_site_symmetry_2
_geom_bond_publ_flag
Br1 C15 1.945(5) . ?
Br2 C37 1.957(5) . ?
C1 C6 1.386(7) . ?
C1 C2 1.394(7) . ?
C1 N1 1.406(6) . ?
C2 C3 1.386(7) . ?
C3 C4 1.396(7) . ?
C4 C5 1.405(8) . ?
C5 C6 1.385(7) . ?
C6 C7 1.514(7) . ?
C7 C11 1.507(6) . ?
C7 C10 1.552(7) . ?
C7 C8 1.574(7) . ?
C8 N1 1.454(6) . ?
C8 C9 1.525(7) . ?
C9 C16 1.323(7) . ?
C9 C10 1.521(7) . ?
C10 O2 1.481(6) . ?
C10 C13 1.514(7) . ?
C11 C12 1.510(8) . ?
C12 O1 1.195(6) . ?
C12 O2 1.361(6) . ?
C13 C14 1.526(7) . ?
C14 C15 1.508(7) . ?
C16 C17 1.479(8) . ?
C17 C22 1.389(7) . ?
C17 C18 1.392(8) . ?
C18 C19 1.402(7) . ?
C19 C20 1.385(8) . ?
C20 C21 1.392(8) . ?
C21 C22 1.382(8) . ?
C23 C28 1.393(7) . ?
C23 C24 1.394(7) . ?
C23 N2 1.405(7) . ?
C24 C25 1.392(8) . ?
C25 C26 1.383(7) . ?
C26 C27 1.400(8) . ?
C27 C28 1.396(7) . ?
C28 C29 1.495(7) . ?
C29 C33 1.518(7) . ?
C29 C32 1.558(8) . ?
C29 C30 1.589(7) . ?
C30 N2 1.451(6) . ?
C30 C31 1.530(7) . ?
C31 C38 1.314(8) . ?
C31 C32 1.524(7) . ?
C32 O4 1.492(6) . ?
C32 C35 1.518(7) . ?
C33 C34 1.506(7) . ?
C34 O3 1.215(6) . ?
C34 O4 1.347(6) . ?
C35 C36 1.521(7) . ?
C36 C37 1.518(8) . ?
C38 C39 1.472(7) . ?
C39 C44 1.398(7) . ?
C39 C40 1.410(7) . ?
C40 C41 1.376(7) . ?
C41 C42 1.379(8) . ?
C42 C43 1.389(8) . ?
C43 C44 1.385(8) . ?
